data_7051005
loop_
_publ_author_name
'Ewa Krawczyk'
'Krzysztof Owsianik'
'Aleksandra Skowro\'nska'
'Micha\/l Wieczorek'
'Wies\/law Majzner'

_publ_section_title
;
 An expedient, stereoselective synthesis of highly functionalized
 cyclic compounds
;
_journal_issue 12
_journal_name_full 'New J. Chem.'
_journal_page_first 1753
_journal_page_last 1767
_journal_paper_doi 10.1039/b207700k
_journal_volume 26
_journal_year 2002
_chemical_formula_moiety 'C20 H37 O6 P S'
_chemical_formula_sum 'C20 H37 O6 P S'
_chemical_formula_weight 436.53
_chemical_name_common
;
Ethyl 1-[(dineopentoxyphosphoryl)sulfanyl]-3-
methyl-2-oxocyclohexanecarboxylate
;
_space_group_IT_number 19
_symmetry_cell_setting orthorhombic
_symmetry_space_group_name_Hall 'P 2ac 2ab'
_symmetry_space_group_name_H-M 'P 21 21 21'
_atom_sites_solution_hydrogens geom
_atom_sites_solution_primary direct
_atom_sites_solution_secondary difmap
_audit_creation_method SHELXL
_cell_angle_alpha 90.00
_cell_angle_beta 90.00
_cell_angle_gamma 90.00
_cell_formula_units_Z 4
_cell_length_a 6.075(2)
_cell_length_b 19.042(5)
_cell_length_c 20.889(8)
_cell_measurement_reflns_used 25
_cell_measurement_temperature 293(2)
_cell_measurement_theta_max 30.48
_cell_measurement_theta_min 15.44
_cell_volume 2416.4(14)
_computing_cell_refinement
;
Enraf--Nonius CAD-4 (Schagen, Straver, van Meurs & Williams, 1989)
;
_computing_data_collection
;
Enraf--Nonius CAD-4 (Schagen, Straver, van Meurs & Williams, 1989)
;
_computing_data_reduction
;
Enraf--Nonius SDP (Frenz, 1986; North, Phillips & Mathews, 1968)
;
_computing_molecular_graphics
;
SHELXTL-Plus - XP (Sheldrick, 1991)
;
_computing_publication_material
;
CSU (Vickovic, 1988)
;
_computing_structure_refinement
;
SHELXL-93 (Sheldrick, 1993)
;
_computing_structure_solution
;
SHELXS-86 (Sheldrick, 1990)
;
_diffrn_ambient_temperature 293(2)
_diffrn_measurement_device 'Enraf-Nonius CAD-4'
_diffrn_measurement_method '\w/2\q scans'
_diffrn_radiation_monochromator graphite
_diffrn_radiation_source 'fine-focus sealed tube'
_diffrn_radiation_type CuK\a
_diffrn_radiation_wavelength 1.54178
_diffrn_reflns_av_R_equivalents 0.0837
_diffrn_reflns_av_sigmaI/netI 0.0828
_diffrn_reflns_limit_h_max 7
_diffrn_reflns_limit_h_min 0
_diffrn_reflns_limit_k_max 23
_diffrn_reflns_limit_k_min -23
_diffrn_reflns_limit_l_max 26
_diffrn_reflns_limit_l_min -26
_diffrn_reflns_number 11162
_diffrn_reflns_theta_max 74.97
_diffrn_reflns_theta_min 3.14
_diffrn_standards_decay_% 15.6
_diffrn_standards_interval_time 60
_diffrn_standards_number 3
_exptl_absorpt_coefficient_mu 2.069
_exptl_absorpt_correction_T_max 0.9981
_exptl_absorpt_correction_T_min 0.9142
_exptl_absorpt_correction_type empirical
_exptl_absorpt_process_details
;
(\y scans; North, Phillips, Mathews, 1968; Frenz, 1986)
;
_exptl_crystal_colour colourless
_exptl_crystal_density_diffrn 1.200
_exptl_crystal_description prism
_exptl_crystal_F_000 944
_exptl_crystal_size_max 0.50
_exptl_crystal_size_mid 0.30
_exptl_crystal_size_min 0.15
_refine_diff_density_max 0.233
_refine_diff_density_min -0.261
_refine_diff_density_rms 0.044
_refine_ls_abs_structure_details 'Flack H D (1983), Acta Cryst. A39, 876-881'
_refine_ls_abs_structure_Flack 0.48(3)
_refine_ls_extinction_method none
_refine_ls_goodness_of_fit_all 1.042
_refine_ls_goodness_of_fit_ref 1.107
_refine_ls_hydrogen_treatment constr
_refine_ls_matrix_type full
_refine_ls_number_parameters 262
_refine_ls_number_reflns 4459
_refine_ls_number_restraints 0
_refine_ls_restrained_S_all 1.089
_refine_ls_restrained_S_obs 1.107
_refine_ls_R_factor_all 0.0924
_refine_ls_R_factor_gt 0.0503
_refine_ls_shift/esd_mean 0.000
_refine_ls_shift/su_max 0.001
_refine_ls_structure_factor_coef Fsqd
_refine_ls_weighting_details 'w=1/[\s^2^(Fo^2^)+(0.0539P)^2^+0.0000P] where P=(Fo^2^+2Fc^2^)/3'
_refine_ls_weighting_scheme calc
_refine_ls_wR_factor_all 0.1368
_refine_ls_wR_factor_ref 0.1136
_reflns_number_gt 3385
_reflns_number_total 4976
_reflns_threshold_expression >2sigma(I)
_cod_data_source_file b207700k.txt
_cod_data_source_block Compound9g
_cod_depositor_comments
;
The following automatic conversions were performed:
data name '_geom_bond_atom_site_label_D' replaced with
'_geom_hbond_atom_site_label_D' as specified in the replacement file
'/home/antanas/src/cod-tools/trunk/data/replacement-values/replacement_tags.lst'.

data
name '_geom_bond_atom_site_label_H' replaced with
'_geom_hbond_atom_site_label_H' as specified in the replacement file
'/home/antanas/src/cod-tools/trunk/data/replacement-values/replacement_tags.lst'.

data
name '_geom_contact_atom_site_label_a' replaced with
'_geom_hbond_atom_site_label_A' as specified in the replacement file
'/home/antanas/src/cod-tools/trunk/data/replacement-values/replacement_tags.lst'.

data
name '_geom_bond_distance_DH' replaced with '_geom_hbond_distance_DH'
as specified in the replacement file
'/home/antanas/src/cod-tools/trunk/data/replacement-values/replacement_tags.lst'.

data
name '_geom_contact_distance_HA' replaced with
'_geom_hbond_distance_HA' as specified in the replacement file
'/home/antanas/src/cod-tools/trunk/data/replacement-values/replacement_tags.lst'.

data
name '_geom_contact_distance_DA' replaced with
'_geom_hbond_distance_DA' as specified in the replacement file
'/home/antanas/src/cod-tools/trunk/data/replacement-values/replacement_tags.lst'.

data
name '_geom_angle_DHA' replaced with '_geom_hbond_angle_DHA' as
specified in the replacement file
'/home/antanas/src/cod-tools/trunk/data/replacement-values/replacement_tags.lst'.

data
name '_geom_contact_site_symmetry_A' replaced with
'_geom_hbond_site_symmetry_A' as specified in the replacement file
'/home/antanas/src/cod-tools/trunk/data/replacement-values/replacement_tags.lst'.

Automatic conversion script
Id: cif_correct_tags 5005 2017-03-03 11:38:54Z antanas 
;
_cod_database_code 7051005

loop_
_symmetry_equiv_pos_as_xyz
'x, y, z'
'-x+1/2, -y, z+1/2'
'-x, y+1/2, -z+1/2'
'x+1/2, -y+1/2, -z'

loop_
_atom_site_aniso_label
_atom_site_aniso_U_11
_atom_site_aniso_U_22
_atom_site_aniso_U_33
_atom_site_aniso_U_23
_atom_site_aniso_U_13
_atom_site_aniso_U_12
P1 0.0465(4) 0.0523(4) 0.0516(4) 0.0063(4) 0.0057(4) 0.0056(4)
S1 0.0468(4) 0.0565(4) 0.0493(4) 0.0046(4) -0.0043(4) -0.0043(4)
C1 0.047(2) 0.055(2) 0.050(2) -0.0009(14) -0.003(2) 0.001(2)
C2 0.050(2) 0.066(2) 0.046(2) 0.002(2) 0.006(2) 0.008(2)
C3 0.060(2) 0.060(2) 0.052(2) 0.007(2) 0.000(2) 0.007(2)
C4 0.059(2) 0.068(2) 0.074(3) 0.015(2) 0.002(2) 0.019(2)
C5 0.050(2) 0.078(3) 0.066(2) 0.009(2) 0.006(2) 0.015(2)
C6 0.044(2) 0.071(2) 0.060(2) 0.008(2) -0.0087(15) -0.001(2)
O10 0.128(3) 0.084(2) 0.106(2) -0.033(2) -0.041(2) -0.001(2)
O11 0.089(2) 0.0566(14) 0.076(2) -0.0108(13) -0.002(2) 0.028(2)
C11 0.081(3) 0.057(2) 0.060(2) -0.003(2) -0.011(2) 0.006(2)
C12 0.187(7) 0.073(3) 0.115(4) -0.020(3) -0.022(5) 0.063(4)
C13 0.222(9) 0.142(6) 0.132(6) -0.056(5) -0.023(6) 0.107(6)
O20 0.130(3) 0.085(2) 0.083(2) 0.006(2) 0.051(2) 0.028(2)
C30 0.075(3) 0.082(3) 0.075(3) 0.027(2) 0.003(2) -0.001(2)
O2 0.0574(14) 0.0611(15) 0.070(2) 0.0032(13) 0.0011(13) -0.0102(13)
O3 0.0625(14) 0.0594(12) 0.0502(12) 0.0085(10) 0.0029(12) 0.0190(13)
C31 0.059(2) 0.069(2) 0.061(2) 0.011(2) 0.011(2) 0.019(2)
C32 0.045(2) 0.049(2) 0.059(2) 0.0087(15) -0.002(2) 0.0000(15)
C33 0.069(3) 0.064(2) 0.101(3) -0.002(2) 0.015(3) -0.012(2)
C34 0.082(3) 0.076(3) 0.075(3) 0.008(2) -0.025(3) -0.005(3)
C35 0.063(2) 0.061(2) 0.096(3) 0.008(2) -0.001(2) 0.012(2)
O4 0.0533(13) 0.0604(14) 0.0641(15) -0.0071(12) 0.0082(13) 0.0018(11)
C41 0.060(2) 0.069(2) 0.085(3) -0.007(2) -0.014(2) 0.001(2)
C42 0.074(2) 0.051(2) 0.053(2) -0.002(2) -0.006(2) 0.008(2)
C43 0.079(3) 0.100(3) 0.086(3) -0.013(3) 0.016(3) 0.006(3)
C44 0.162(6) 0.098(4) 0.083(3) 0.013(3) -0.025(4) 0.057(4)
C45 0.124(4) 0.080(3) 0.115(4) -0.027(3) -0.006(4) -0.003(3)

loop_
_atom_site_label
_atom_site_type_symbol
_atom_site_fract_x
_atom_site_fract_y
_atom_site_fract_z
_atom_site_U_iso_or_equiv
_atom_site_thermal_displace_type
_atom_site_occupancy
_atom_site_calc_flag
_atom_site_refinement_flags
_atom_site_disorder_group
P1 P 0.35856(14) 0.57196(5) 0.76580(4) 0.0501(2) Uani 1 d . .
S1 S 0.19304(13) 0.50331(5) 0.82726(4) 0.0509(2) Uani 1 d . .
C1 C 0.3360(6) 0.5185(2) 0.9040(2) 0.0506(8) Uani 1 d . .
C2 C 0.2206(6) 0.4688(2) 0.9518(2) 0.0542(8) Uani 1 d . .
C3 C 0.2597(6) 0.3917(2) 0.9432(2) 0.0575(10) Uani 1 d . .
H31 H 0.1988(6) 0.3782(2) 0.9015(2) 0.076 Uiso 1 calc R .
C4 C 0.5081(7) 0.3776(2) 0.9413(2) 0.0670(11) Uani 1 d . .
H41 H 0.5716(7) 0.3883(2) 0.9828(2) 0.089 Uiso 1 calc R .
H42 H 0.5336(7) 0.3283(2) 0.9324(2) 0.089 Uiso 1 calc R .
C5 C 0.6200(6) 0.4218(2) 0.8905(2) 0.0647(10) Uani 1 d . .
H51 H 0.7768(6) 0.4122(2) 0.8907(2) 0.086 Uiso 1 calc R .
H52 H 0.5631(6) 0.4091(2) 0.8487(2) 0.086 Uiso 1 calc R .
C6 C 0.5826(5) 0.4992(2) 0.9017(2) 0.0583(9) Uani 1 d . .
H61 H 0.6530(5) 0.5257(2) 0.8677(2) 0.078 Uiso 1 calc R .
H62 H 0.6511(5) 0.5126(2) 0.9418(2) 0.078 Uiso 1 calc R .
O10 O 0.4384(7) 0.6186(2) 0.9656(2) 0.1058(12) Uani 1 d . .
O11 O 0.1242(5) 0.62293(13) 0.91045(14) 0.0741(8) Uani 1 d . .
C11 C 0.3080(8) 0.5931(2) 0.9300(2) 0.0656(10) Uani 1 d . .
C12 C 0.0879(12) 0.6932(3) 0.9360(3) 0.125(3) Uani 1 d . .
H121 H 0.0813(12) 0.6906(3) 0.9823(3) 0.166 Uiso 1 calc R .
H122 H 0.2120(12) 0.7227(3) 0.9246(3) 0.166 Uiso 1 calc R .
C13 C -0.0955(13) 0.7227(4) 0.9145(3) 0.165(4) Uani 1 d . .
H131 H -0.1178(54) 0.7668(15) 0.9357(22) 0.220 Uiso 1 calc R .
H132 H -0.2180(19) 0.6923(15) 0.9230(25) 0.220 Uiso 1 calc R .
H133 H -0.0833(41) 0.7303(29) 0.8692(6) 0.220 Uiso 1 calc R .
O20 O 0.1139(6) 0.4918(2) 0.99477(15) 0.0989(11) Uani 1 d . .
C30 C 0.1419(8) 0.3483(2) 0.9944(2) 0.0775(12) Uani 1 d . .
H301 H -0.0142(8) 0.3552(12) 0.9907(9) 0.103 Uiso 1 calc R .
H302 H 0.1900(35) 0.3630(10) 1.0361(2) 0.103 Uiso 1 calc R .
H303 H 0.1758(37) 0.2995(3) 0.9885(8) 0.103 Uiso 1 calc R .
O2 O 0.4835(4) 0.62537(13) 0.80006(13) 0.0629(7) Uani 1 d . .
O3 O 0.1717(4) 0.59732(12) 0.71942(10) 0.0574(6) Uani 1 d . .
C31 C 0.0123(6) 0.6497(2) 0.7428(2) 0.0632(10) Uani 1 d . .
H311 H 0.0732(6) 0.6741(2) 0.7795(2) 0.084 Uiso 1 calc R .
H312 H -0.1216(6) 0.6262(2) 0.7563(2) 0.084 Uiso 1 calc R .
C32 C -0.0404(6) 0.7020(2) 0.6903(2) 0.0510(8) Uani 1 d . .
C33 C 0.1699(7) 0.7381(2) 0.6671(2) 0.0779(12) Uani 1 d . .
H331 H 0.2589(23) 0.7050(4) 0.6441(12) 0.104 Uiso 1 calc R .
H332 H 0.2507(24) 0.7555(13) 0.7033(2) 0.104 Uiso 1 calc R .
H333 H 0.1321(7) 0.7765(10) 0.6394(11) 0.104 Uiso 1 calc R .
C34 C -0.1531(8) 0.6664(2) 0.6346(2) 0.0776(12) Uani 1 d . .
H341 H -0.2833(28) 0.6429(13) 0.6495(3) 0.103 Uiso 1 calc R .
H342 H -0.0548(19) 0.6327(11) 0.6158(9) 0.103 Uiso 1 calc R .
H343 H -0.1927(43) 0.7009(3) 0.6031(7) 0.103 Uiso 1 calc R .
C35 C -0.1949(7) 0.7564(2) 0.7199(2) 0.0735(11) Uani 1 d . .
H351 H -0.3216(24) 0.7332(2) 0.7373(13) 0.098 Uiso 1 calc R .
H352 H -0.2409(39) 0.7891(9) 0.6875(4) 0.098 Uiso 1 calc R .
H353 H -0.1192(17) 0.7812(11) 0.7533(10) 0.098 Uiso 1 calc R .
O4 O 0.5108(4) 0.52827(12) 0.72102(11) 0.0593(6) Uani 1 d . .
C41 C 0.4280(6) 0.4759(2) 0.6781(2) 0.0716(11) Uani 1 d . .
H411 H 0.3557(6) 0.4986(2) 0.6423(2) 0.095 Uiso 1 calc R .
H412 H 0.3195(6) 0.4474(2) 0.7002(2) 0.095 Uiso 1 calc R .
C42 C 0.6135(6) 0.4286(2) 0.6532(2) 0.0594(9) Uani 1 d . .
C43 C 0.7786(8) 0.4714(3) 0.6151(2) 0.0882(14) Uani 1 d . .
H431 H 0.8807(32) 0.4404(3) 0.5944(12) 0.117 Uiso 1 calc R .
H432 H 0.8570(37) 0.5022(12) 0.6434(3) 0.117 Uiso 1 calc R .
H433 H 0.7025(9) 0.4987(13) 0.5834(10) 0.117 Uiso 1 calc R .
C44 C 0.7304(11) 0.3942(3) 0.7089(2) 0.114(2) Uani 1 d . .
H441 H 0.8406(48) 0.3625(17) 0.6930(2) 0.152 Uiso 1 calc R .
H442 H 0.6258(16) 0.3685(17) 0.7342(11) 0.152 Uiso 1 calc R .
H443 H 0.7989(56) 0.4296(3) 0.7348(11) 0.152 Uiso 1 calc R .
C45 C 0.5047(11) 0.3751(3) 0.6113(3) 0.106(2) Uani 1 d . .
H451 H 0.6150(11) 0.3466(12) 0.5911(13) 0.142 Uiso 1 calc R .
H452 H 0.4188(48) 0.3985(3) 0.5791(11) 0.142 Uiso 1 calc R .
H453 H 0.4104(46) 0.3459(12) 0.6368(4) 0.142 Uiso 1 calc R .

loop_
_atom_type_symbol
_atom_type_description
_atom_type_scat_dispersion_real
_atom_type_scat_dispersion_imag
_atom_type_scat_source
C C 0.0181 0.0091 'International Tables Vol C Tables 4.2.6.8 and 6.1.1.4'
H H 0.0000 0.0000 'International Tables Vol C Tables 4.2.6.8 and 6.1.1.4'
O O 0.0492 0.0322 'International Tables Vol C Tables 4.2.6.8 and 6.1.1.4'
P P 0.2955 0.4335 'International Tables Vol C Tables 4.2.6.8 and 6.1.1.4'
S S 0.3331 0.5567 'International Tables Vol C Tables 4.2.6.8 and 6.1.1.4'

loop_
_geom_angle_atom_site_label_1
_geom_angle_atom_site_label_2
_geom_angle_atom_site_label_3
_geom_angle
_geom_angle_site_symmetry_1
_geom_angle_site_symmetry_3
_geom_angle_publ_flag
O2 P1 O3 117.75(15) . . yes
O2 P1 O4 111.0(2) . . yes
O3 P1 O4 102.91(13) . . yes
O2 P1 S1 112.68(11) . . yes
O3 P1 S1 102.93(10) . . yes
O4 P1 S1 108.71(10) . . yes
C1 S1 P1 102.07(12) . . yes
C11 C1 S1 113.7(2) . . yes
C2 C1 S1 104.6(2) . . yes
C6 C1 S1 113.1(2) . . yes
C11 C1 C2 106.8(3) . . yes
C11 C1 C6 109.9(3) . . yes
C6 C1 C2 108.3(3) . . yes
O20 C2 C1 120.6(3) . . yes
O20 C2 C3 122.5(4) . . yes
C1 C2 C3 116.8(3) . . yes
C2 C3 C4 109.3(3) . . yes
C3 C4 C5 111.3(3) . . yes
C4 C5 C6 111.4(3) . . yes
C5 C6 C1 112.5(3) . . yes
C11 O11 C12 114.2(4) . . yes
O10 C11 O11 125.7(4) . . yes
O10 C11 C1 121.7(4) . . yes
O11 C11 C1 112.5(3) . . yes
C13 C12 O11 113.1(6) . . yes
C31 O3 P1 118.6(2) . . yes
O3 C31 C32 110.1(3) . . yes
C41 O4 P1 122.7(2) . . yes
O4 C41 C42 111.3(3) . . yes
C30 C3 C2 111.8(3) . . yes
C30 C3 C4 112.6(3) . . yes
C31 C32 C33 110.4(3) . . no
C31 C32 C34 111.0(3) . . no
C31 C32 C35 106.4(3) . . no
C33 C32 C34 109.7(3) . . no
C34 C32 C35 109.8(3) . . no
C35 C32 C33 109.6(3) . . no
C41 C42 C43 110.4(3) . . no
C41 C42 C44 109.8(3) . . no
C41 C42 C45 105.9(4) . . no
C43 C42 C44 109.0(4) . . no
C44 C42 C45 111.2(4) . . no
C45 C42 C43 110.6(4) . . no
C2 C3 H31 107.6(2) . . no
C30 C3 H31 107.6(2) . . no
C4 C3 H31 107.6(2) . . no
C5 C4 H41 109.4(2) . . no
C3 C4 H41 109.4(2) . . no
C5 C4 H42 109.4(2) . . no
C3 C4 H42 109.4(2) . . no
H41 C4 H42 108.0 . . no
C6 C5 H51 109.3(2) . . no
C4 C5 H51 109.3(2) . . no
C6 C5 H52 109.3(2) . . no
C4 C5 H52 109.3(2) . . no
H51 C5 H52 108.0 . . no
C5 C6 H61 109.1(2) . . no
C1 C6 H61 109.1(2) . . no
C5 C6 H62 109.1(2) . . no
C1 C6 H62 109.1(2) . . no
H61 C6 H62 107.8 . . no
C13 C12 H121 109.0(4) . . no
O11 C12 H121 109.0(3) . . no
C13 C12 H122 109.0(5) . . no
O11 C12 H122 109.0(3) . . no
H121 C12 H122 107.8 . . no
C12 C13 H131 109.5(4) . . no
C12 C13 H132 109.5(5) . . no
H131 C13 H132 109.47(5) . . no
C12 C13 H133 109.5(4) . . no
H131 C13 H133 109.5 . . no
H132 C13 H133 109.47(7) . . no
C3 C30 H301 109.5(2) . . no
C3 C30 H302 109.5(2) . . no
H301 C30 H302 109.5 . . no
C3 C30 H303 109.5(2) . . no
H301 C30 H303 109.5 . . no
H302 C30 H303 109.5 . . no
O3 C31 H311 109.6(2) . . no
C32 C31 H311 109.6(2) . . no
O3 C31 H312 109.6(2) . . no
C32 C31 H312 109.6(2) . . no
H311 C31 H312 108.2 . . no
C32 C33 H331 109.5(2) . . no
C32 C33 H332 109.5(2) . . no
H331 C33 H332 109.5 . . no
C32 C33 H333 109.5(2) . . no
H331 C33 H333 109.5 . . no
H332 C33 H333 109.5 . . no
C32 C34 H341 109.5(2) . . no
C32 C34 H342 109.5(2) . . no
H341 C34 H342 109.5 . . no
C32 C34 H343 109.5(2) . . no
H341 C34 H343 109.5 . . no
H342 C34 H343 109.5 . . no
C32 C35 H351 109.5(2) . . no
C32 C35 H352 109.5(2) . . no
H351 C35 H352 109.5 . . no
C32 C35 H353 109.5(2) . . no
H351 C35 H353 109.5 . . no
H352 C35 H353 109.5 . . no
O4 C41 H411 109.4(2) . . no
C42 C41 H411 109.4(2) . . no
O4 C41 H412 109.4(2) . . no
C42 C41 H412 109.4(2) . . no
H411 C41 H412 108.0 . . no
C42 C43 H431 109.5(2) . . no
C42 C43 H432 109.5(2) . . no
H431 C43 H432 109.5 . . no
C42 C43 H433 109.5(2) . . no
H431 C43 H433 109.5 . . no
H432 C43 H433 109.5 . . no
C42 C44 H441 109.5(3) . . no
C42 C44 H442 109.5(3) . . no
H441 C44 H442 109.5 . . no
C42 C44 H443 109.5(3) . . no
H441 C44 H443 109.5 . . no
H442 C44 H443 109.5 . . no
C42 C45 H451 109.5(3) . . no
C42 C45 H452 109.5(3) . . no
H451 C45 H452 109.5 . . no
C42 C45 H453 109.5(3) . . no
H451 C45 H453 109.5 . . no
H452 C45 H453 109.5 . . no

loop_
_geom_bond_atom_site_label_1
_geom_bond_atom_site_label_2
_geom_bond_distance
_geom_bond_site_symmetry_2
_geom_bond_publ_flag
P1 O2 1.457(3) . yes
P1 O3 1.569(2) . yes
P1 O4 1.557(2) . yes
P1 S1 2.0900(12) . yes
S1 C1 1.846(3) . yes
C1 C2 1.544(5) . yes
C2 C3 1.498(5) . yes
C3 C4 1.533(5) . yes
C4 C5 1.516(5) . yes
C5 C6 1.509(5) . yes
C6 C1 1.543(4) . yes
C1 C11 1.531(5) . yes
C2 O20 1.190(4) . yes
C3 C30 1.529(5) . yes
C11 O10 1.189(5) . yes
C11 O11 1.318(5) . yes
O11 C12 1.457(5) . yes
C12 C13 1.326(8) . yes
O3 C31 1.473(4) . yes
C31 C32 1.517(5) . yes
O4 C41 1.432(4) . yes
C41 C42 1.534(5) . yes
C32 C34 1.510(5) . no
C32 C35 1.529(5) . no
C32 C33 1.530(5) . no
C42 C45 1.496(6) . no
C42 C44 1.513(5) . no
C42 C43 1.517(6) . no
C3 H31 0.98 . no
C4 H41 0.97 . no
C4 H42 0.97 . no
C5 H51 0.97 . no
C5 H52 0.97 . no
C6 H61 0.97 . no
C6 H62 0.97 . no
C12 H121 0.97 . no
C12 H122 0.97 . no
C13 H131 0.96 . no
C13 H132 0.96 . no
C13 H133 0.96 . no
C30 H301 0.96 . no
C30 H302 0.96 . no
C30 H303 0.96 . no
C31 H311 0.97 . no
C31 H312 0.97 . no
C33 H331 0.96 . no
C33 H332 0.96 . no
C33 H333 0.96 . no
C34 H341 0.96 . no
C34 H342 0.96 . no
C34 H343 0.96 . no
C35 H351 0.96 . no
C35 H352 0.96 . no
C35 H353 0.96 . no
C41 H411 0.97 . no
C41 H412 0.97 . no
C43 H431 0.96 . no
C43 H432 0.96 . no
C43 H433 0.96 . no
C44 H441 0.96 . no
C44 H442 0.96 . no
C44 H443 0.96 . no
C45 H451 0.96 . no
C45 H452 0.96 . no
C45 H453 0.96 . no

loop_
_geom_hbond_atom_site_label_D
_geom_hbond_atom_site_label_H
_geom_hbond_atom_site_label_A
_geom_hbond_distance_DH
_geom_hbond_distance_HA
_geom_hbond_distance_DA
_geom_hbond_angle_DHA
_geom_hbond_site_symmetry_A
C6 H61 O2 0.970 2.580 3.262(4) 127.4 .
C6 H62 O10 0.970 2.448 2.778(6) 99.5 .
C12 H121 O10 0.970 2.590 2.633(8) 81.8 .
C12 H122 O10 0.970 2.559 2.633(8) 83.6 .
C13 H132 O10 0.960 2.668 3.617(9) 170.4 1_455
C30 H301 O20 0.960 2.717 2.738(5) 81.1 .
C30 H302 O20 0.960 2.641 2.738(5) 85.5 .
C31 H311 O2 0.970 2.694 3.137(5) 108.3 .
C31 H312 O2 0.970 2.568 3.459(5) 152.8 1_455
C33 H331 O3 0.960 2.638 2.895(4) 95.7 .
C34 H342 O3 0.960 2.652 2.960(5) 99.1 .
C35 H351 O2 0.960 2.708 3.584(5) 152.1 1_455
C41 H411 O3 0.970 2.716 2.918(5) 92.1 .
C43 H432 O4 0.960 2.701 2.952(5) 95.5 .
C43 H433 O20 0.960 2.674 3.534(6) 149.3 2_564
C44 H443 O4 0.960 2.584 2.892(6) 98.9 .
C45 H452 O20 0.960 2.739 3.587(7) 147.5 2_564

loop_
_geom_torsion_atom_site_label_1
_geom_torsion_atom_site_label_2
_geom_torsion_atom_site_label_3
_geom_torsion_atom_site_label_4
_geom_torsion
_geom_torsion_site_symmetry_1
_geom_torsion_site_symmetry_2
_geom_torsion_site_symmetry_3
_geom_torsion_site_symmetry_4
_geom_torsion_publ_flag
O2 P1 S1 C1 -17.3(2) . . . . yes
O3 P1 S1 C1 -145.11(14) . . . . yes
O4 P1 S1 C1 106.25(15) . . . . yes
P1 S1 C1 C11 64.0(3) . . . . yes
P1 S1 C1 C2 -179.9(2) . . . . yes
P1 S1 C1 C6 -62.2(3) . . . . yes
S1 C1 C2 O20 -113.2(4) . . . . yes
C11 C1 C2 O20 7.7(5) . . . . yes
C6 C1 C2 O20 126.0(4) . . . . yes
S1 C1 C2 C3 69.9(3) . . . . yes
C11 C1 C2 C3 -169.3(3) . . . . yes
O20 C2 C3 C4 -123.8(4) . . . . yes
C1 C2 C3 C4 53.1(4) . . . . yes
C2 C3 C4 C5 -54.7(5) . . . . yes
C3 C4 C5 C6 58.3(5) . . . . yes
C4 C5 C6 C1 -57.2(4) . . . . yes
C5 C6 C1 C2 51.1(4) . . . . yes
C6 C1 C2 C3 -51.0(4) . . . . yes
S1 C1 C6 C5 -64.3(4) . . . . yes
C11 C1 C6 C5 167.5(3) . . . . yes
C12 O11 C11 C1 178.0(4) . . . . yes
C12 O11 C11 O10 0.4(7) . . . . yes
S1 C1 C11 O10 -155.5(4) . . . . yes
C2 C1 C11 O10 89.7(5) . . . . yes
C6 C1 C11 O10 -27.6(5) . . . . yes
S1 C1 C11 O11 26.8(4) . . . . yes
C2 C1 C11 O11 -88.0(4) . . . . yes
C6 C1 C11 O11 154.7(3) . . . . yes
S1 P1 O3 C31 76.2(3) . . . . yes
O2 P1 O3 C31 -48.4(3) . . . . yes
O4 P1 O3 C31 -170.8(2) . . . . yes
P1 O3 C31 C32 140.7(3) . . . . yes
S1 P1 O4 C41 60.4(3) . . . . yes
O2 P1 O4 C41 -175.1(3) . . . . yes
O3 P1 O4 C41 -48.2(3) . . . . yes
P1 O4 C41 C42 -165.3(2) . . . . yes
C30 C3 C2 C1 178.5(3) . . . . yes
C30 C3 C4 C5 -179.6(4) . . . . yes
C30 C3 C2 O20 1.6(6) . . . . yes
C11 O11 C12 C13 178.6(6) . . . . no
O3 C31 C32 C33 -57.8(4) . . . . no
O3 C31 C32 C34 64.0(4) . . . . no
O3 C31 C32 C35 -176.6(3) . . . . no
O4 C41 C42 C43 -62.4(5) . . . . no
O4 C41 C42 C44 57.8(5) . . . . no
O4 C41 C42 C45 177.9(4) . . . . no

loop_
_cod_related_entry_id
_cod_related_entry_database
_cod_related_entry_code
1 ChemSpider 21189486
